data_4076766
loop_
_publ_author_name
'Blackwell, James M.'
'Piers, Warren E.'
'Parvez, Masood'
'McDonald, Robert'

_publ_contact_author
;
    ENTER NAME
 ENTER ADDRESS
;
_publ_section_title
;
 Solution and Solid-State Characteristics of Imine Adducts with
 Tris(pentafluorophenyl)borane
;
_journal_issue 7
_journal_name_full Organometallics
_journal_page_first 1400
_journal_paper_doi 10.1021/om011086n
_journal_volume 21
_journal_year 2002
_chemical_formula_sum 'C41.5 H21 B F15 N'
_chemical_formula_weight 829.42
_space_group_IT_number 2
_symmetry_cell_setting triclinic
_symmetry_Int_Tables_number 2
_symmetry_space_group_name_Hall '-P 1'
_symmetry_space_group_name_H-M 'P -1'
_audit_creation_date 19100-05-02
_audit_creation_method 'by teXsan v1.7'
_audit_update_record
;
?
;
_cell_angle_alpha 113.10(4)
_cell_angle_beta 101.03(5)
_cell_angle_gamma 96.88(5)
_cell_formula_units_Z 2
_cell_length_a 12.706(5)
_cell_length_b 13.574(7)
_cell_length_c 11.860(8)
_cell_measurement_reflns_used 19
_cell_measurement_temperature 170.2
_cell_measurement_theta_max 15.8
_cell_measurement_theta_min 9.2
_cell_volume 1803.2(19)
_computing_cell_refinement 'MSC/AFC Diffractometer Control'
_computing_data_collection 'MSC/AFC Diffractometer Control'
_computing_data_reduction 'teXsan (MSC, 1995)'
_computing_publication_material 'teXsan (MSC, 1995)'
_computing_structure_refinement 'teXsan (MSC, 1995)'
_computing_structure_solution
;
SIR92 (Altomare, et. al. 1993)
;
_diffrn_ambient_temperature 170.2
_diffrn_measurement_device 'Rigaku AFC6S'
_diffrn_measurement_method \w-2\q
_diffrn_orient_matrix_UB_11 0.02577
_diffrn_orient_matrix_UB_12 0.07871
_diffrn_orient_matrix_UB_13 0.06249
_diffrn_orient_matrix_UB_21 0.05891
_diffrn_orient_matrix_UB_22 -0.01990
_diffrn_orient_matrix_UB_23 0.05081
_diffrn_orient_matrix_UB_31 0.05107
_diffrn_orient_matrix_UB_32 0.01170
_diffrn_orient_matrix_UB_33 -0.05030
_diffrn_radiation_detector 'scintillation counter'
_diffrn_radiation_monochromator graphite
_diffrn_radiation_source 'X-ray tube'
_diffrn_radiation_type 'Mo K\a'
_diffrn_radiation_wavelength 0.7107
_diffrn_reflns_av_R_equivalents 0.04690
_diffrn_reflns_av_sigmaI/netI 0.190
_diffrn_reflns_limit_h_max 15
_diffrn_reflns_limit_h_min 0
_diffrn_reflns_limit_k_max 16
_diffrn_reflns_limit_k_min -16
_diffrn_reflns_limit_l_max 13
_diffrn_reflns_limit_l_min -14
_diffrn_reflns_number 6699
_diffrn_reflns_reduction_process 'Lp corrections applied'
_diffrn_reflns_theta_max 25.05
_diffrn_reflns_theta_min 2.61
_diffrn_standards_decay_% -1.63
_diffrn_standards_interval_count 200
_diffrn_standards_number 3
_exptl_absorpt_coefficient_mu 0.143
_exptl_absorpt_correction_T_max 1.000
_exptl_absorpt_correction_T_min 0.966
_exptl_absorpt_correction_type
;
\y scans (North,Phillips & Matthews, 1968)
;
_exptl_crystal_colour colorless
_exptl_crystal_density_diffrn 1.527
_exptl_crystal_density_meas ?
_exptl_crystal_description prism
_exptl_crystal_F_000 834.00
_exptl_crystal_size_max 0.40
_exptl_crystal_size_mid 0.34
_exptl_crystal_size_min 0.22
_refine_diff_density_max 0.22
_refine_diff_density_min -0.18
_refine_ls_extinction_method none
_refine_ls_goodness_of_fit_all 1.403
_refine_ls_goodness_of_fit_obs 1.403
_refine_ls_hydrogen_treatment noref
_refine_ls_matrix_type full
_refine_ls_number_constraints 0
_refine_ls_number_parameters 541
_refine_ls_number_reflns 2201
_refine_ls_number_restraints 0
_refine_ls_R_factor_all 0.0403
_refine_ls_R_factor_obs 0.0403
_refine_ls_shift/esd_max 0.0616
_refine_ls_shift/esd_mean 0.0021
_refine_ls_structure_factor_coef F
_refine_ls_weighting_details 'w = 1/[\s^2^(Fo) + 0.00005|Fo|^2^]'
_refine_ls_weighting_scheme calc
_refine_ls_wR_factor_all 0.0397
_refine_ls_wR_factor_obs 0.0397
_reflns_number_observed 2201
_reflns_number_total 6387
_reflns_observed_criterion >3.00\s(I)
_cod_data_source_file om011086n.cif
_cod_data_source_block James-10_(Compound_1)
_cod_depositor_comments
;
The following automatic conversions were performed:

'_exptl_crystal_density_meas' value 'not measured' was changed to '?'
- the value is perceived as not measured.

Automatic conversion script
Id: cif_fix_values 3008 2015-01-20 13:52:24Z robertas 

The following automatic conversions were performed:

'_refine_ls_weighting_scheme' value 'w = 1/[\s^2^(Fo) +
0.00005|Fo|^2^]' was changed to 'calc'. New tag
'_refine_ls_weighting_details' was created. The value of the new tag
was set to 'w = 1/[\s^2^(Fo) + 0.00005|Fo|^2^]'.

Automatic conversion script
Id: cif_fix_values 3143 2015-03-26 13:38:13Z robertas 
;
_cod_original_cell_volume 1803.3(20)
_cod_original_sg_symbol_H-M 'P -1       '
_cod_original_formula_sum 'C41.50 H21 B F15 N '
_cod_database_code 4076766

loop_
_symmetry_equiv_pos_as_xyz
'   +x,   +y,   +z'
'   -x,   -y,   -z'

loop_
_atom_site_aniso_label
_atom_site_aniso_U_11
_atom_site_aniso_U_22
_atom_site_aniso_U_33
_atom_site_aniso_U_12
_atom_site_aniso_U_13
_atom_site_aniso_U_23
F(1) 0.046(2) 0.049(2) 0.040(2) -0.0092(19) 0.0031(19) 0.023(2)
F(2) 0.050(3) 0.074(3) 0.053(3) -0.024(2) 0.001(2) 0.022(2)
F(3) 0.061(3) 0.090(3) 0.039(3) -0.015(3) -0.011(2) 0.010(2)
F(4) 0.088(3) 0.079(3) 0.026(2) 0.009(3) 0.000(2) 0.027(2)
F(5) 0.062(3) 0.051(3) 0.033(2) 0.001(2) 0.012(2) 0.020(2)
F(6) 0.038(3) 0.044(2) 0.060(3) 0.0181(19) 0.018(2) 0.029(2)
F(7) 0.070(3) 0.051(3) 0.097(3) 0.031(2) 0.040(3) 0.048(3)
F(8) 0.074(3) 0.034(2) 0.094(3) 0.008(2) 0.048(3) 0.033(2)
F(9) 0.038(2) 0.041(2) 0.050(2) -0.0004(19) 0.0174(19) 0.0177(19)
F(10) 0.029(2) 0.032(2) 0.039(2) 0.0054(17) 0.0082(17) 0.0135(18)
F(11) 0.032(2) 0.077(3) 0.044(2) 0.018(2) 0.012(2) 0.025(2)
F(12) 0.057(3) 0.072(3) 0.078(3) 0.038(2) 0.045(2) 0.040(3)
F(13) 0.104(4) 0.054(3) 0.057(3) 0.032(3) 0.051(3) 0.011(2)
F(14) 0.082(3) 0.059(3) 0.036(3) -0.005(3) 0.016(2) -0.004(2)
F(15) 0.036(2) 0.041(2) 0.030(2) -0.0010(18) 0.0051(17) 0.0086(18)
N(1) 0.022(3) 0.023(3) 0.023(3) 0.003(2) 0.008(2) 0.010(2)
C(1) 0.028(4) 0.022(4) 0.031(4) 0.003(3) 0.008(3) 0.008(3)
C(2) 0.034(4) 0.024(4) 0.021(4) 0.009(3) 0.003(3) 0.002(3)
C(3) 0.051(5) 0.042(5) 0.048(5) 0.015(4) 0.013(4) 0.015(4)
C(4) 0.104(8) 0.043(5) 0.068(6) 0.044(6) 0.023(6) 0.021(4)
C(5) 0.078(7) 0.068(6) 0.060(6) 0.054(6) 0.023(5) 0.018(5)
C(6) 0.045(5) 0.067(6) 0.041(5) 0.027(5) 0.006(4) 0.011(4)
C(7) 0.036(5) 0.045(5) 0.039(4) 0.019(4) 0.011(4) 0.016(4)
C(8) 0.035(4) 0.030(4) 0.024(4) 0.013(3) 0.009(3) 0.017(3)
C(9) 0.028(4) 0.053(5) 0.034(4) 0.014(4) 0.009(4) 0.019(4)
C(10) 0.050(5) 0.079(6) 0.020(4) 0.017(4) 0.006(4) 0.016(4)
C(11) 0.048(5) 0.088(6) 0.039(5) 0.025(5) 0.022(4) 0.032(5)
C(12) 0.037(5) 0.078(6) 0.047(5) 0.017(4) 0.023(4) 0.031(4)
C(13) 0.033(4) 0.056(5) 0.031(4) 0.007(4) 0.011(3) 0.019(4)
C(14) 0.027(4) 0.024(4) 0.023(4) 0.008(3) 0.011(3) 0.011(3)
C(15) 0.026(4) 0.027(4) 0.023(4) 0.006(3) 0.007(3) 0.009(3)
C(16) 0.038(4) 0.042(5) 0.036(4) 0.001(4) 0.009(4) 0.012(4)
C(17) 0.056(5) 0.040(5) 0.068(6) -0.004(4) 0.014(5) 0.015(5)
C(18) 0.064(6) 0.041(5) 0.056(6) -0.004(4) 0.005(5) -0.005(5)
C(19) 0.078(6) 0.057(6) 0.034(5) 0.004(5) 0.012(4) 0.008(5)
C(20) 0.055(5) 0.039(5) 0.032(4) 0.004(4) 0.012(4) 0.007(4)
C(21) 0.023(4) 0.034(4) 0.022(4) 0.011(3) 0.009(3) 0.012(3)
C(22) 0.028(4) 0.040(4) 0.027(4) 0.006(4) 0.006(3) 0.018(4)
C(23) 0.023(4) 0.044(5) 0.042(5) -0.014(4) 0.007(4) 0.011(4)
C(24) 0.032(5) 0.058(5) 0.024(4) 0.004(4) -0.004(4) 0.007(4)
C(25) 0.035(5) 0.058(5) 0.027(4) 0.010(4) 0.004(4) 0.018(4)
C(26) 0.028(4) 0.040(4) 0.036(4) 0.007(3) 0.011(4) 0.018(4)
C(27) 0.028(4) 0.030(4) 0.021(3) 0.010(3) 0.010(3) 0.007(3)
C(28) 0.028(4) 0.042(5) 0.036(4) 0.012(4) 0.014(3) 0.020(4)
C(29) 0.047(5) 0.031(4) 0.067(5) 0.023(4) 0.025(4) 0.032(4)
C(30) 0.055(5) 0.028(4) 0.046(5) 0.006(4) 0.028(4) 0.018(4)
C(31) 0.031(4) 0.028(4) 0.035(4) 0.004(4) 0.015(3) 0.012(3)
C(32) 0.032(4) 0.024(4) 0.024(4) 0.009(4) 0.006(3) 0.009(3)
C(33) 0.029(4) 0.030(4) 0.021(4) 0.009(3) 0.008(3) 0.013(3)
C(34) 0.036(5) 0.043(4) 0.025(4) 0.011(4) 0.010(3) 0.015(4)
C(35) 0.043(5) 0.041(5) 0.046(5) 0.018(4) 0.021(4) 0.019(4)
C(36) 0.060(6) 0.036(5) 0.049(5) 0.021(4) 0.040(5) 0.015(4)
C(37) 0.063(6) 0.030(4) 0.026(4) -0.001(4) 0.012(4) -0.001(4)
C(38) 0.029(4) 0.039(5) 0.045(5) 0.008(4) 0.016(4) 0.019(4)
C(39) 0.26(5) 0.16(3) 0.051(15) 0.18(5) 0.04(3) 0.05(2)
C(40) 0.132(14) 0.154(16) 0.083(9) 0.041(13) 0.023(9) 0.059(10)
C(41) 0.17(3) 0.10(2) 0.063(14) 0.01(2) 0.020(17) 0.043(15)
C(42) 0.21(2) 0.124(14) 0.113(11) 0.034(15) 0.021(13) 0.049(10)
C(43) 0.10(3) 0.35(7) 0.16(3) 0.13(4) 0.01(2) 0.10(4)
B(1) 0.023(4) 0.026(4) 0.027(4) 0.003(4) 0.006(3) 0.013(4)

loop_
_atom_site_label
_atom_site_fract_x
_atom_site_fract_y
_atom_site_fract_z
_atom_site_U_iso_or_equiv
_atom_site_occupancy
_atom_site_thermal_displace_type
_atom_site_calc_flag
F(1) 0.9591(3) 0.2963(3) 0.9188(3) 0.0466(12) 1.000 Uani d
F(2) 1.1150(3) 0.4308(3) 1.1227(3) 0.0656(14) 1.000 Uani d
F(3) 1.1377(3) 0.4075(3) 1.3426(3) 0.0753(15) 1.000 Uani d
F(4) 0.9979(3) 0.2453(3) 1.3519(3) 0.0661(15) 1.000 Uani d
F(5) 0.8395(3) 0.1117(3) 1.1518(3) 0.0486(13) 1.000 Uani d
F(6) 0.8751(3) -0.0516(3) 0.9345(3) 0.0438(13) 1.000 Uani d
F(7) 0.7652(3) -0.2314(3) 0.9355(4) 0.0630(15) 1.000 Uani d
F(8) 0.5433(3) -0.2680(3) 0.8951(4) 0.0618(15) 1.000 Uani d
F(9) 0.4335(3) -0.1206(3) 0.8524(3) 0.0436(12) 1.000 Uani d
F(10) 0.5403(3) 0.0599(3) 0.8564(3) 0.0339(11) 1.000 Uani d
F(11) 1.0228(3) 0.1044(3) 0.8505(3) 0.0501(13) 1.000 Uani d
F(12) 1.0654(3) -0.0239(3) 0.6416(4) 0.0601(15) 1.000 Uani d
F(13) 0.9019(3) -0.1514(3) 0.4301(4) 0.0700(15) 1.000 Uani d
F(14) 0.6888(3) -0.1446(3) 0.4355(4) 0.0685(14) 1.000 Uani d
F(15) 0.6420(3) -0.0201(3) 0.6472(3) 0.0393(11) 1.000 Uani d
N(1) 0.7172(4) 0.2099(4) 0.8887(4) 0.0223(15) 1.000 Uani d
C(1) 0.6739(5) 0.2379(4) 0.8006(6) 0.0283(19) 1.000 Uani d
C(2) 0.5924(5) 0.3094(5) 0.8127(5) 0.0291(19) 1.000 Uani d
C(3) 0.6179(6) 0.4064(6) 0.8001(6) 0.048(2) 1.000 Uani d
C(4) 0.5424(8) 0.4724(6) 0.8051(7) 0.070(3) 1.000 Uani d
C(5) 0.4406(7) 0.4419(7) 0.8213(7) 0.068(3) 1.000 Uani d
C(6) 0.4128(6) 0.3440(7) 0.8280(6) 0.054(3) 1.000 Uani d
C(7) 0.4890(5) 0.2787(5) 0.8250(6) 0.039(2) 1.000 Uani d
C(8) 0.7003(5) 0.2045(5) 0.6750(5) 0.0273(19) 1.000 Uani d
C(9) 0.6142(5) 0.1490(5) 0.5659(6) 0.037(2) 1.000 Uani d
C(10) 0.6335(6) 0.1178(6) 0.4470(6) 0.051(3) 1.000 Uani d
C(11) 0.7359(6) 0.1462(6) 0.4345(6) 0.054(3) 1.000 Uani d
C(12) 0.8198(5) 0.2062(6) 0.5411(7) 0.050(3) 1.000 Uani d
C(13) 0.8024(5) 0.2350(5) 0.6614(6) 0.040(2) 1.000 Uani d
C(14) 0.6891(4) 0.2606(4) 1.0136(5) 0.0237(18) 1.000 Uani d
C(15) 0.7621(5) 0.3682(5) 1.1101(5) 0.0259(19) 1.000 Uani d
C(16) 0.8097(5) 0.4488(5) 1.0805(6) 0.041(2) 1.000 Uani d
C(17) 0.8685(6) 0.5493(6) 1.1763(8) 0.059(3) 1.000 Uani d
C(18) 0.8823(6) 0.5684(6) 1.3004(8) 0.065(3) 1.000 Uani d
C(19) 0.8359(6) 0.4890(6) 1.3306(6) 0.061(3) 1.000 Uani d
C(20) 0.7768(5) 0.3896(5) 1.2355(6) 0.045(2) 1.000 Uani d
C(21) 0.8928(5) 0.1911(5) 1.0186(5) 0.0259(19) 1.000 Uani d
C(22) 0.9671(5) 0.2766(5) 1.0239(6) 0.031(2) 1.000 Uani d
C(23) 1.0479(5) 0.3497(5) 1.1286(6) 0.041(2) 1.000 Uani d
C(24) 1.0587(5) 0.3370(6) 1.2384(6) 0.044(2) 1.000 Uani d
C(25) 0.9894(5) 0.2548(6) 1.2423(6) 0.040(2) 1.000 Uani d
C(26) 0.9089(5) 0.1863(5) 1.1356(6) 0.034(2) 1.000 Uani d
C(27) 0.7159(5) 0.0176(5) 0.9017(5) 0.0270(19) 1.000 Uani d
C(28) 0.7646(5) -0.0636(5) 0.9179(6) 0.033(2) 1.000 Uani d
C(29) 0.7105(6) -0.1568(5) 0.9178(6) 0.042(3) 1.000 Uani d
C(30) 0.5986(6) -0.1762(5) 0.8968(6) 0.040(2) 1.000 Uani d
C(31) 0.5450(5) -0.1016(5) 0.8771(6) 0.031(2) 1.000 Uani d
C(32) 0.6033(5) -0.0077(5) 0.8795(5) 0.027(2) 1.000 Uani d
C(33) 0.8293(5) 0.0563(5) 0.7603(5) 0.0253(19) 1.000 Uani d
C(34) 0.9346(5) 0.0473(5) 0.7505(6) 0.034(2) 1.000 Uani d
C(35) 0.9608(6) -0.0194(5) 0.6430(7) 0.041(2) 1.000 Uani d
C(36) 0.8797(6) -0.0833(5) 0.5370(7) 0.045(3) 1.000 Uani d
C(37) 0.7725(6) -0.0821(5) 0.5389(6) 0.045(2) 1.000 Uani d
C(38) 0.7512(5) -0.0145(5) 0.6508(6) 0.037(2) 1.000 Uani d
C(39) 0.532(5) 0.561(4) 0.514(2) 0.145(17) 0.500 Uani d
C(40) 0.5913(14) 0.4919(17) 0.4919(12) 0.120(7) 1.000 Uani d
C(41) 0.552(3) 0.374(2) 0.455(2) 0.112(11) 0.500 Uani d
C(42) 0.448(2) 0.3260(14) 0.4492(13) 0.153(8) 1.000 Uani d
C(43) 0.368(3) 0.372(6) 0.448(4) 0.20(2) 0.500 Uani d
B(1) 0.7917(5) 0.1196(6) 0.8914(6) 0.026(2) 1.000 Uani d
H(1) 0.6874 0.4274 0.7879 0.057 1.000 Uiso c
H(2) 0.5606 0.5390 0.7975 0.084 1.000 Uiso c
H(3) 0.3899 0.4887 0.8279 0.081 1.000 Uiso c
H(4) 0.3415 0.3210 0.8346 0.065 1.000 Uiso c
H(5) 0.4699 0.2117 0.8316 0.047 1.000 Uiso c
H(6) 0.5416 0.1325 0.5730 0.045 1.000 Uiso c
H(7) 0.5748 0.0762 0.3733 0.062 1.000 Uiso c
H(8) 0.7488 0.1244 0.3527 0.065 1.000 Uiso c
H(9) 0.8907 0.2285 0.5331 0.060 1.000 Uiso c
H(10) 0.8618 0.2761 0.7347 0.048 1.000 Uiso c
H(11) 0.6165 0.2719 0.9966 0.028 1.000 Uiso c
H(12) 0.6915 0.2098 1.0503 0.028 1.000 Uiso c
H(13) 0.8021 0.4354 0.9941 0.049 1.000 Uiso c
H(14) 0.8993 0.6051 1.1552 0.071 1.000 Uiso c
H(15) 0.9240 0.6367 1.3658 0.079 1.000 Uiso c
H(16) 0.8445 0.5024 1.4170 0.073 1.000 Uiso c
H(17) 0.7456 0.3347 1.2575 0.054 1.000 Uiso c

loop_
_atom_type_symbol
_atom_type_oxidation_number
_atom_type_number_in_cell
_atom_type_scat_dispersion_real
_atom_type_scat_dispersion_imag
_atom_type_scat_source
C 0 83 0.003 0.002
;International Tables for Crystallography
(1992, Vol. C, Tables 4.2.6.8 and 6.1.1.1)
;
H 0 42 0.000 0.000
;International Tables for Crystallography
(1992, Vol. C, Table 6.1.1.2)
;
B 0 2 0.001 0.001
;International Tables for Crystallography
(1992, Vol. C, Tables 4.2.6.8 and 6.1.1.1)
;
N 0 2 0.006 0.003
;International Tables for Crystallography
(1992, Vol. C, Tables 4.2.6.8 and 6.1.1.1)
;
F 0 30 0.017 0.010
;International Tables for Crystallography
(1992, Vol. C, Tables 4.2.6.8 and 6.1.1.1)
;

loop_
_geom_angle_atom_site_label_1
_geom_angle_atom_site_label_2
_geom_angle_atom_site_label_3
_geom_angle
_geom_angle_site_symmetry_1
_geom_angle_site_symmetry_3
_geom_angle_publ_flag
C(1) N(1) C(14) 117.0(5) . . yes
C(1) N(1) B(1) 133.2(5) . . yes
C(14) N(1) B(1) 109.6(4) . . yes
N(1) C(1) C(2) 124.1(5) . . yes
N(1) C(1) C(8) 124.6(5) . . yes
C(2) C(1) C(8) 111.3(5) . . yes
C(1) C(2) C(3) 118.5(6) . . yes
C(1) C(2) C(7) 122.7(5) . . yes
C(3) C(2) C(7) 118.6(6) . . yes
C(2) C(3) C(4) 120.2(7) . . yes
C(2) C(3) H(1) 119.9 . . no
C(4) C(3) H(1) 119.9 . . no
C(3) C(4) C(5) 120.3(7) . . yes
C(3) C(4) H(2) 119.9 . . no
C(5) C(4) H(2) 119.9 . . no
C(4) C(5) C(6) 119.9(7) . . yes
C(4) C(5) H(3) 120.1 . . no
C(6) C(5) H(3) 120.0 . . no
C(5) C(6) C(7) 119.8(7) . . yes
C(5) C(6) H(4) 120.1 . . no
C(7) C(6) H(4) 120.1 . . no
C(2) C(7) C(6) 121.1(6) . . yes
C(2) C(7) H(5) 119.4 . . no
C(6) C(7) H(5) 119.4 . . no
C(1) C(8) C(9) 118.0(5) . . yes
C(1) C(8) C(13) 123.6(6) . . yes
C(9) C(8) C(13) 118.1(6) . . yes
C(8) C(9) C(10) 120.5(6) . . yes
C(8) C(9) H(6) 119.8 . . no
C(10) C(9) H(6) 119.8 . . no
C(9) C(10) C(11) 120.7(6) . . yes
C(9) C(10) H(7) 119.6 . . no
C(11) C(10) H(7) 119.6 . . no
C(10) C(11) C(12) 119.2(6) . . yes
C(10) C(11) H(8) 120.4 . . no
C(12) C(11) H(8) 120.4 . . no
C(11) C(12) C(13) 120.7(6) . . yes
C(11) C(12) H(9) 119.7 . . no
C(13) C(12) H(9) 119.6 . . no
C(8) C(13) C(12) 120.5(6) . . yes
C(8) C(13) H(10) 119.7 . . no
C(12) C(13) H(10) 119.7 . . no
N(1) C(14) C(15) 116.7(4) . . yes
N(1) C(14) H(11) 107.6 . . no
N(1) C(14) H(12) 107.6 . . no
C(15) C(14) H(11) 107.6 . . no
C(15) C(14) H(12) 107.6 . . no
H(11) C(14) H(12) 109.5 . . no
C(14) C(15) C(16) 124.2(5) . . yes
C(14) C(15) C(20) 117.5(5) . . yes
C(16) C(15) C(20) 118.2(6) . . yes
C(15) C(16) C(17) 120.3(6) . . yes
C(15) C(16) H(13) 119.9 . . no
C(17) C(16) H(13) 119.9 . . no
C(16) C(17) C(18) 120.3(7) . . yes
C(16) C(17) H(14) 119.9 . . no
C(18) C(17) H(14) 119.9 . . no
C(17) C(18) C(19) 119.8(7) . . yes
C(17) C(18) H(15) 120.1 . . no
C(19) C(18) H(15) 120.1 . . no
C(18) C(19) C(20) 119.9(7) . . yes
C(18) C(19) H(16) 120.0 . . no
C(20) C(19) H(16) 120.0 . . no
C(15) C(20) C(19) 121.5(6) . . yes
C(15) C(20) H(17) 119.3 . . no
C(19) C(20) H(17) 119.3 . . no
C(22) C(21) C(26) 111.4(6) . . yes
C(22) C(21) B(1) 120.5(5) . . yes
C(26) C(21) B(1) 127.6(6) . . yes
F(1) C(22) C(21) 118.9(5) . . yes
F(1) C(22) C(23) 114.8(5) . . yes
C(21) C(22) C(23) 126.2(6) . . yes
F(2) C(23) C(22) 120.9(6) . . yes
F(2) C(23) C(24) 121.0(6) . . yes
C(22) C(23) C(24) 118.1(6) . . yes
F(3) C(24) C(23) 119.3(6) . . yes
F(3) C(24) C(25) 120.8(6) . . yes
C(23) C(24) C(25) 119.9(6) . . yes
F(4) C(25) C(24) 119.6(6) . . yes
F(4) C(25) C(26) 121.1(6) . . yes
C(24) C(25) C(26) 119.2(6) . . yes
F(5) C(26) C(21) 120.3(6) . . yes
F(5) C(26) C(25) 114.6(6) . . yes
C(21) C(26) C(25) 125.1(6) . . yes
C(28) C(27) C(32) 112.4(6) . . yes
C(28) C(27) B(1) 119.0(5) . . yes
C(32) C(27) B(1) 128.0(6) . . yes
F(6) C(28) C(27) 118.5(6) . . yes
F(6) C(28) C(29) 116.3(6) . . yes
C(27) C(28) C(29) 125.3(6) . . yes
F(7) C(29) C(28) 121.1(6) . . yes
F(7) C(29) C(30) 119.5(6) . . yes
C(28) C(29) C(30) 119.4(6) . . yes
F(8) C(30) C(29) 120.5(6) . . yes
F(8) C(30) C(31) 120.8(6) . . yes
C(29) C(30) C(31) 118.7(6) . . yes
F(9) C(31) C(30) 119.8(6) . . yes
F(9) C(31) C(32) 120.3(6) . . yes
C(30) C(31) C(32) 120.0(6) . . yes
F(10) C(32) C(27) 121.2(5) . . yes
F(10) C(32) C(31) 114.5(5) . . yes
C(27) C(32) C(31) 124.3(6) . . yes
C(34) C(33) C(38) 112.1(5) . . yes
C(34) C(33) B(1) 126.8(5) . . yes
C(38) C(33) B(1) 119.7(5) . . yes
F(11) C(34) C(33) 121.4(5) . . yes
F(11) C(34) C(35) 113.6(6) . . yes
C(33) C(34) C(35) 124.9(6) . . yes
F(12) C(35) C(34) 121.2(6) . . yes
F(12) C(35) C(36) 119.2(6) . . yes
C(34) C(35) C(36) 119.6(6) . . yes
F(13) C(36) C(35) 121.4(6) . . yes
F(13) C(36) C(37) 119.0(7) . . yes
C(35) C(36) C(37) 119.6(7) . . yes
F(14) C(37) C(36) 121.7(6) . . yes
F(14) C(37) C(38) 120.1(6) . . yes
C(36) C(37) C(38) 118.2(7) . . yes
F(15) C(38) C(33) 119.5(6) . . yes
F(15) C(38) C(37) 115.1(6) . . yes
C(33) C(38) C(37) 125.5(6) . . yes
C(39) C(39) C(40) 67.2(22) 2_666 . yes
C(39) C(39) C(40) 45.5(30) 2_666 2_666 yes
C(39) C(39) C(41) 102.2(55) 2_666 2_666 yes
C(39) C(39) C(42) 159.3(54) 2_666 2_666 yes
C(39) C(39) C(43) 144.4(47) 2_666 2_666 yes
C(40) C(39) C(40) 112.7(41) . 2_666 yes
C(40) C(39) C(41) 168.9(59) . 2_666 yes
C(40) C(39) C(42) 133.1(58) . 2_666 yes
C(40) C(39) C(43) 79.5(39) . 2_666 yes
C(40) C(39) C(41) 56.8(26) 2_666 2_666 yes
C(40) C(39) C(42) 114.0(28) 2_666 2_666 yes
C(40) C(39) C(43) 162.6(32) 2_666 2_666 yes
C(41) C(39) C(42) 57.2(16) 2_666 2_666 yes
C(41) C(39) C(43) 110.0(47) 2_666 2_666 yes
C(42) C(39) C(43) 54.2(37) 2_666 2_666 yes
C(39) C(40) C(39) 67.3(41) . 2_666 yes
C(39) C(40) C(41) 124.0(43) . . yes
C(39) C(40) C(43) 52.9(29) . 2_666 yes
C(39) C(40) C(41) 56.8(15) 2_666 . yes
C(39) C(40) C(43) 119.0(22) 2_666 2_666 yes
C(41) C(40) C(43) 172.1(20) . 2_666 yes
C(39) C(41) C(40) 66.4(25) 2_666 . yes
C(39) C(41) C(42) 58.7(28) 2_666 . yes
C(40) C(41) C(42) 125.1(24) . . yes
C(39) C(42) C(41) 64.1(26) 2_666 . yes
C(39) C(42) C(43) 60.8(38) 2_666 . yes
C(41) C(42) C(43) 123.0(40) . . yes
C(39) C(43) C(40) 47.6(29) 2_666 2_666 yes
C(39) C(43) C(42) 65.1(20) 2_666 . yes
C(40) C(43) C(42) 112.3(38) 2_666 . yes
N(1) B(1) C(21) 102.6(4) . . yes
N(1) B(1) C(27) 108.7(5) . . yes
N(1) B(1) C(33) 115.5(5) . . yes
C(21) B(1) C(27) 112.9(5) . . yes
C(21) B(1) C(33) 115.1(5) . . yes
C(27) B(1) C(33) 102.3(5) . . yes

loop_
_geom_bond_atom_site_label_1
_geom_bond_atom_site_label_2
_geom_bond_distance
_geom_bond_site_symmetry_2
_geom_bond_publ_flag
F(1) C(22) 1.361(6) . yes
F(2) C(23) 1.342(6) . yes
F(3) C(24) 1.348(7) . yes
F(4) C(25) 1.342(7) . yes
F(5) C(26) 1.357(6) . yes
F(6) C(28) 1.361(6) . yes
F(7) C(29) 1.354(7) . yes
F(8) C(30) 1.346(7) . yes
F(9) C(31) 1.361(6) . yes
F(10) C(32) 1.359(6) . yes
F(11) C(34) 1.351(6) . yes
F(12) C(35) 1.341(7) . yes
F(13) C(36) 1.350(7) . yes
F(14) C(37) 1.350(7) . yes
F(15) C(38) 1.372(6) . yes
N(1) C(1) 1.297(6) . yes
N(1) C(14) 1.502(6) . yes
N(1) B(1) 1.642(8) . yes
C(1) C(2) 1.491(8) . yes
C(1) C(8) 1.494(7) . yes
C(2) C(3) 1.390(8) . yes
C(2) C(7) 1.382(8) . yes
C(3) C(4) 1.383(9) . yes
C(3) H(1) 0.95 . no
C(4) C(5) 1.383(10) . yes
C(4) H(2) 0.95 . no
C(5) C(6) 1.370(10) . yes
C(5) H(3) 0.95 . no
C(6) C(7) 1.385(8) . yes
C(6) H(4) 0.95 . no
C(7) H(5) 0.95 . no
C(8) C(9) 1.391(7) . yes
C(8) C(13) 1.374(7) . yes
C(9) C(10) 1.384(8) . yes
C(9) H(6) 0.95 . no
C(10) C(11) 1.365(8) . yes
C(10) H(7) 0.95 . no
C(11) C(12) 1.366(9) . yes
C(11) H(8) 0.95 . no
C(12) C(13) 1.393(8) . yes
C(12) H(9) 0.95 . no
C(13) H(10) 0.95 . no
C(14) C(15) 1.504(7) . yes
C(14) H(11) 0.95 . no
C(14) H(12) 0.95 . no
C(15) C(16) 1.383(8) . yes
C(15) C(20) 1.369(7) . yes
C(16) C(17) 1.387(8) . yes
C(16) H(13) 0.95 . no
C(17) C(18) 1.363(10) . yes
C(17) H(14) 0.95 . no
C(18) C(19) 1.366(9) . yes
C(18) H(15) 0.95 . no
C(19) C(20) 1.377(8) . yes
C(19) H(16) 0.95 . no
C(20) H(17) 0.95 . no
C(21) C(22) 1.378(7) . yes
C(21) C(26) 1.392(7) . yes
C(21) B(1) 1.637(8) . yes
C(22) C(23) 1.372(8) . yes
C(23) C(24) 1.363(8) . yes
C(24) C(25) 1.357(8) . yes
C(25) C(26) 1.366(8) . yes
C(27) C(28) 1.384(7) . yes
C(27) C(32) 1.379(7) . yes
C(27) B(1) 1.649(8) . yes
C(28) C(29) 1.365(8) . yes
C(29) C(30) 1.369(8) . yes
C(30) C(31) 1.354(8) . yes
C(31) C(32) 1.383(7) . yes
C(33) C(34) 1.381(7) . yes
C(33) C(38) 1.376(8) . yes
C(33) B(1) 1.649(8) . yes
C(34) C(35) 1.373(8) . yes
C(35) C(36) 1.353(8) . yes
C(36) C(37) 1.368(8) . yes
C(37) C(38) 1.385(8) . yes
C(39) C(39) 1.62(11) 2_666 yes
C(39) C(40) 1.25(3) . yes
C(39) C(40) 1.62(5) 2_666 yes
C(39) C(41) 1.47(5) 2_666 yes
C(39) C(42) 1.40(4) 2_666 yes
C(39) C(43) 1.35(8) 2_666 yes
C(40) C(41) 1.47(3) . yes
C(40) C(43) 1.66(6) 2_666 yes
C(41) C(42) 1.38(3) . yes
C(42) C(43) 1.25(4) . yes

loop_
_geom_contact_atom_site_label_1
_geom_contact_atom_site_label_2
_geom_contact_distance
_geom_contact_site_symmetry_2
_geom_contact_publ_flag
F(1) C(17) 3.488(8) 2_767 no
F(2) F(7) 3.169(5) 2_757 no
F(2) C(3) 3.560(8) 2_767 no
F(3) C(43) 3.13(3) 1_656 no
F(3) C(40) 3.430(18) 2_767 no
F(3) C(19) 3.497(8) 2_768 no
F(4) F(12) 3.051(5) 2_757 no
F(4) C(35) 3.193(7) 2_757 no
F(4) C(36) 3.362(8) 2_757 no
F(4) F(13) 3.411(5) 2_757 no
F(5) F(12) 3.223(5) 2_757 no
F(5) F(9) 3.477(5) 2_657 no
F(5) F(11) 3.585(5) 2_757 no
F(6) F(11) 3.015(5) 2_757 no
F(6) F(6) 3.129(7) 2_757 no
F(6) C(26) 3.527(7) 2_757 no
F(6) C(25) 3.598(7) 2_757 no
F(7) C(23) 3.073(7) 2_757 no
F(7) F(11) 3.083(5) 2_757 no
F(7) C(24) 3.395(7) 2_757 no
F(7) C(22) 3.504(7) 2_757 no
F(8) C(4) 3.255(8) 1_545 no
F(8) C(14) 3.334(6) 2_657 no
F(8) C(7) 3.477(7) 2_657 no
F(9) C(32) 3.128(6) 2_657 no
F(9) F(10) 3.159(4) 2_657 no
F(9) C(14) 3.343(6) 2_657 no
F(9) C(31) 3.368(6) 2_657 no
F(9) C(10) 3.505(7) 2_656 no
F(9) C(11) 3.525(8) 2_656 no
F(10) C(31) 3.396(6) 2_657 no
F(10) C(10) 3.538(7) 2_656 no
F(12) F(13) 2.836(5) 2_756 no
F(12) C(36) 3.134(7) 2_756 no
F(12) C(11) 3.262(8) 2_756 no
F(12) C(12) 3.288(7) 2_756 no
F(13) C(35) 3.218(7) 2_756 no
F(13) C(18) 3.454(8) 1_544 no
F(14) C(6) 3.121(8) 2_656 no
F(14) C(7) 3.146(7) 2_656 no
F(15) C(10) 3.389(8) 2_656 no
F(15) C(9) 3.473(7) 2_656 no
C(4) C(39) 3.55(2) 2_666 no

loop_
_geom_torsion_atom_site_label_1
_geom_torsion_atom_site_label_2
_geom_torsion_atom_site_label_3
_geom_torsion_atom_site_label_4
_geom_torsion_site_symmetry_2
_geom_torsion_site_symmetry_3
_geom_torsion_site_symmetry_4
_geom_torsion
_geom_torsion_publ_flag
F(1) C(22) C(21) C(26) . . . -176.7(5) no
F(1) C(22) C(21) B(1) . . . -4.0(8) no
F(1) C(22) C(23) F(2) . . . -2.5(9) no
F(1) C(22) C(23) C(24) . . . 178.2(6) no
F(2) C(23) C(22) C(21) . . . -179.3(6) no
F(2) C(23) C(24) F(3) . . . 0.4(10) no
F(2) C(23) C(24) C(25) . . . 179.6(6) no
F(3) C(24) C(23) C(22) . . . 179.7(6) no
F(3) C(24) C(25) F(4) . . . 1.7(10) no
F(3) C(24) C(25) C(26) . . . 178.7(6) no
F(4) C(25) C(24) C(23) . . . -177.5(6) no
F(4) C(25) C(26) F(5) . . . 1.2(9) no
F(4) C(25) C(26) C(21) . . . 178.9(6) no
F(5) C(26) C(21) C(22) . . . 176.0(5) no
F(5) C(26) C(21) B(1) . . . 3.9(9) no
F(5) C(26) C(25) C(24) . . . -175.7(6) no
F(6) C(28) C(27) C(32) . . . 176.8(5) no
F(6) C(28) C(27) B(1) . . . 4.9(8) no
F(6) C(28) C(29) F(7) . . . 1.1(9) no
F(6) C(28) C(29) C(30) . . . -177.5(6) no
F(7) C(29) C(28) C(27) . . . -179.4(6) no
F(7) C(29) C(30) F(8) . . . 0.7(10) no
F(7) C(29) C(30) C(31) . . . -178.9(6) no
F(8) C(30) C(29) C(28) . . . 179.4(6) no
F(8) C(30) C(31) F(9) . . . -1.5(9) no
F(8) C(30) C(31) C(32) . . . 179.9(5) no
F(9) C(31) C(30) C(29) . . . 178.1(6) no
F(9) C(31) C(32) F(10) . . . 0.4(8) no
F(9) C(31) C(32) C(27) . . . -179.0(5) no
F(10) C(32) C(27) C(28) . . . -177.5(5) no
F(10) C(32) C(27) B(1) . . . -6.5(9) no
F(10) C(32) C(31) C(30) . . . 179.0(5) no
F(11) C(34) C(33) C(38) . . . -175.5(5) no
F(11) C(34) C(33) B(1) . . . -9.2(10) no
F(11) C(34) C(35) F(12) . . . -0.5(9) no
F(11) C(34) C(35) C(36) . . . 178.3(6) no
F(12) C(35) C(34) C(33) . . . -179.6(6) no
F(12) C(35) C(36) F(13) . . . 0.1(10) no
F(12) C(35) C(36) C(37) . . . 177.7(6) no
F(13) C(36) C(35) C(34) . . . -178.7(6) no
F(13) C(36) C(37) F(14) . . . -2.3(10) no
F(13) C(36) C(37) C(38) . . . 177.8(6) no
F(14) C(37) C(36) C(35) . . . -179.9(6) no
F(14) C(37) C(38) F(15) . . . 2.0(9) no
F(14) C(37) C(38) C(33) . . . -176.9(6) no
F(15) C(38) C(33) C(34) . . . 176.5(5) no
F(15) C(38) C(33) B(1) . . . 9.0(8) no
F(15) C(38) C(37) C(36) . . . -178.0(6) no
N(1) C(1) C(2) C(3) . . . 121.2(7) no
N(1) C(1) C(2) C(7) . . . -64.6(8) no
N(1) C(1) C(8) C(9) . . . 123.2(6) no
N(1) C(1) C(8) C(13) . . . -63.6(8) no
N(1) C(14) C(15) C(16) . . . 35.7(8) no
N(1) C(14) C(15) C(20) . . . -148.3(5) no
N(1) B(1) C(21) C(22) . . . -66.1(6) no
N(1) B(1) C(21) C(26) . . . 105.4(6) no
N(1) B(1) C(27) C(28) . . . -173.8(5) no
N(1) B(1) C(27) C(32) . . . 15.8(8) no
N(1) B(1) C(33) C(34) . . . 127.5(6) no
N(1) B(1) C(33) C(38) . . . -67.0(7) no
C(1) N(1) C(14) C(15) . . . -88.8(6) no
C(1) N(1) B(1) C(21) . . . 131.8(6) no
C(1) N(1) B(1) C(27) . . . -108.5(6) no
C(1) N(1) B(1) C(33) . . . 5.7(8) no
C(1) C(2) C(3) C(4) . . . 177.1(6) no
C(1) C(2) C(7) C(6) . . . -175.8(6) no
C(1) C(8) C(9) C(10) . . . 178.9(6) no
C(1) C(8) C(13) C(12) . . . -176.3(6) no
C(2) C(1) N(1) C(14) . . . -4.9(8) no
C(2) C(1) N(1) B(1) . . . 168.9(5) no
C(2) C(1) C(8) C(9) . . . -57.7(7) no
C(2) C(1) C(8) C(13) . . . 115.5(6) no
C(2) C(3) C(4) C(5) . . . -0.7(12) no
C(2) C(7) C(6) C(5) . . . -1.4(10) no
C(3) C(2) C(1) C(8) . . . -57.9(7) no
C(3) C(2) C(7) C(6) . . . -1.5(9) no
C(3) C(4) C(5) C(6) . . . -2.3(13) no
C(4) C(3) C(2) C(7) . . . 2.6(10) no
C(4) C(5) C(6) C(7) . . . 3.4(12) no
C(7) C(2) C(1) C(8) . . . 116.4(6) no
C(8) C(1) N(1) C(14) . . . 174.0(5) no
C(8) C(1) N(1) B(1) . . . -12.2(9) no
C(8) C(9) C(10) C(11) . . . -3.7(11) no
C(8) C(13) C(12) C(11) . . . -0.7(11) no
C(9) C(8) C(13) C(12) . . . -3.1(10) no
C(9) C(10) C(11) C(12) . . . -0.1(12) no
C(10) C(9) C(8) C(13) . . . 5.3(9) no
C(10) C(11) C(12) C(13) . . . 2.3(12) no
C(14) N(1) B(1) C(21) . . . -54.1(5) no
C(14) N(1) B(1) C(27) . . . 65.7(5) no
C(14) N(1) B(1) C(33) . . . 179.9(5) no
C(14) C(15) C(16) C(17) . . . 174.6(6) no
C(14) C(15) C(20) C(19) . . . -175.4(6) no
C(15) C(14) N(1) B(1) . . . 95.9(5) no
C(15) C(16) C(17) C(18) . . . 1.7(11) no
C(15) C(20) C(19) C(18) . . . -0.6(12) no
C(16) C(15) C(20) C(19) . . . 0.9(10) no
C(16) C(17) C(18) C(19) . . . -1.4(12) no
C(17) C(16) C(15) C(20) . . . -1.4(10) no
C(17) C(18) C(19) C(20) . . . 0.9(13) no
C(21) C(22) C(23) C(24) . . . 1.5(10) no
C(21) C(26) C(25) C(24) . . . 2.0(10) no
C(21) B(1) C(27) C(28) . . . -60.7(7) no
C(21) B(1) C(27) C(32) . . . 128.9(6) no
C(21) B(1) C(33) C(34) . . . 8.2(9) no
C(21) B(1) C(33) C(38) . . . 173.7(5) no
C(22) C(21) C(26) C(25) . . . -1.6(9) no
C(22) C(21) B(1) C(27) . . . 177.2(5) no
C(22) C(21) B(1) C(33) . . . 60.2(7) no
C(22) C(23) C(24) C(25) . . . -1.1(10) no
C(23) C(22) C(21) C(26) . . . -0.1(9) no
C(23) C(22) C(21) B(1) . . . 172.6(6) no
C(23) C(24) C(25) C(26) . . . -0.5(10) no
C(25) C(26) C(21) B(1) . . . -173.7(6) no
C(26) C(21) B(1) C(27) . . . -11.4(8) no
C(26) C(21) B(1) C(33) . . . -128.4(6) no
C(27) C(28) C(29) C(30) . . . 1.9(11) no
C(27) C(32) C(31) C(30) . . . -0.3(9) no
C(27) B(1) C(33) C(34) . . . -114.7(7) no
C(27) B(1) C(33) C(38) . . . 50.8(7) no
C(28) C(27) C(32) C(31) . . . 1.8(8) no
C(28) C(27) B(1) C(33) . . . 63.7(7) no
C(28) C(29) C(30) C(31) . . . -0.1(10) no
C(29) C(28) C(27) C(32) . . . -2.6(9) no
C(29) C(28) C(27) B(1) . . . -174.5(6) no
C(29) C(30) C(31) C(32) . . . -0.6(9) no
C(31) C(32) C(27) B(1) . . . 172.8(6) no
C(32) C(27) B(1) C(33) . . . -106.8(6) no
C(33) C(34) C(35) C(36) . . . -0.8(10) no
C(33) C(38) C(37) C(36) . . . 3.0(10) no
C(34) C(33) C(38) C(37) . . . -4.6(9) no
C(34) C(35) C(36) C(37) . . . -1.2(10) no
C(35) C(34) C(33) C(38) . . . 3.5(9) no
C(35) C(34) C(33) B(1) . . . 169.8(6) no
C(35) C(36) C(37) C(38) . . . 0.2(10) no
C(37) C(38) C(33) B(1) . . . -172.1(6) no
C(39) C(39) C(40) C(41) 2_666 . . -176.1(23) no
C(39) C(39) C(40) C(43) 2_666 . 2_666 11.8(25) no
C(39) C(39) C(40) C(41) 2_666 2_666 2_666 -4.0(23) no
C(39) C(39) C(40) C(43) 2_666 2_666 . 167.1(29) no
C(39) C(39) C(41) C(40) 2_666 . . 2.9(17) no
C(39) C(39) C(41) C(42) 2_666 . . -177.3(24) no
C(39) C(39) C(42) C(41) 2_666 . . 7.5(71) no
C(39) C(39) C(42) C(43) 2_666 . . -157.6(83) no
C(39) C(39) C(43) C(40) 2_666 . 2_666 -20.8(49) no
C(39) C(39) C(43) C(42) 2_666 . . 166.6(54) no
C(39) C(40) C(39) C(40) . 2_666 2_666 0.00000(10) no
C(39) C(40) C(39) C(41) . 2_666 . 176.1(23) no
C(39) C(40) C(39) C(42) . 2_666 . 176.2(28) no
C(39) C(40) C(39) C(43) . 2_666 . 132(12) no
C(39) C(40) C(41) C(42) . . . -4.5(30) no
C(39) C(40) C(43) C(42) . 2_666 2_666 -7.2(21) no
C(39) C(40) C(39) C(40) 2_666 2_666 . 0.0000 no
C(39) C(40) C(39) C(41) 2_666 2_666 . -17(15) no
C(39) C(40) C(39) C(42) 2_666 2_666 . -175.3(35) no
C(39) C(40) C(39) C(43) 2_666 2_666 . -167.1(29) no
C(39) C(40) C(41) C(42) 2_666 2_666 2_666 0.2(18) no
C(39) C(40) C(43) C(42) 2_666 . . 20.9(37) no
C(39) C(41) C(40) C(43) 2_666 2_666 . -60(15) no
C(39) C(41) C(42) C(43) 2_666 2_666 2_666 -15.5(29) no
C(39) C(42) C(41) C(40) 2_666 2_666 2_666 -0.2(19) no
C(39) C(42) C(43) C(40) 2_666 2_666 . 5.9(17) no
C(39) C(43) C(40) C(41) 2_666 . . -70(16) no
C(39) C(43) C(42) C(41) 2_666 2_666 2_666 16.0(29) no
C(40) C(39) C(39) C(40) . 2_666 2_666 -180.0000 no
C(40) C(39) C(39) C(41) . 2_666 . -3.4(20) no
C(40) C(39) C(39) C(42) . 2_666 . -9.8(77) no
C(40) C(39) C(39) C(43) . 2_666 . -157.8(53) no
C(40) C(39) C(40) C(39) . 2_666 2_666 0.0000 no
C(40) C(39) C(40) C(41) . 2_666 2_666 176.1(23) no
C(40) C(39) C(40) C(43) . 2_666 . -11.8(25) no
C(40) C(39) C(41) C(42) . 2_666 2_666 161(16) no
C(40) C(39) C(42) C(41) . 2_666 2_666 -175.1(29) no
C(40) C(39) C(42) C(43) . 2_666 2_666 -10.0(27) no
C(40) C(39) C(43) C(42) . 2_666 2_666 172.6(21) no
C(40) C(39) C(39) C(40) 2_666 . 2_666 -180.0000 no
C(40) C(39) C(39) C(41) 2_666 . 2_666 -176.6(20) no
C(40) C(39) C(39) C(42) 2_666 . 2_666 -170.2(77) no
C(40) C(39) C(39) C(43) 2_666 . 2_666 -22.2(53) no
C(40) C(39) C(40) C(39) 2_666 2_666 . 0.0000 no
C(40) C(39) C(40) C(41) 2_666 2_666 2_666 -4.0(23) no
C(40) C(39) C(40) C(43) 2_666 2_666 . 167.1(29) no
C(40) C(39) C(41) C(42) 2_666 . . 179.8(17) no
C(40) C(39) C(42) C(41) 2_666 . . -0.1(15) no
C(40) C(39) C(42) C(43) 2_666 . . -165.3(30) no
C(40) C(39) C(43) C(42) 2_666 . . 51(12) no
C(40) C(41) C(39) C(42) . 2_666 . -179.8(17) no
C(40) C(41) C(39) C(43) . 2_666 . 167.4(29) no
C(40) C(41) C(42) C(43) . . . 15.7(37) no
C(40) C(43) C(39) C(41) 2_666 . 2_666 174.1(27) no
C(40) C(43) C(39) C(42) 2_666 . 2_666 -172.6(21) no
C(40) C(43) C(42) C(41) 2_666 2_666 2_666 21.9(38) no
C(41) C(39) C(39) C(41) 2_666 . 2_666 180.0000 no
C(41) C(39) C(39) C(42) 2_666 . 2_666 -173.6(62) no
C(41) C(39) C(39) C(43) 2_666 . 2_666 -25.6(64) no
C(41) C(39) C(40) C(43) 2_666 . 2_666 -172.1(20) no
C(41) C(39) C(40) C(43) 2_666 2_666 . 150(16) no
C(41) C(39) C(42) C(43) 2_666 . . -165.1(28) no
C(41) C(39) C(43) C(42) 2_666 . . 13.3(25) no
C(41) C(40) C(39) C(42) . . 2_666 179.2(20) no
C(41) C(40) C(39) C(43) . . 2_666 171.0(23) no
C(41) C(40) C(39) C(42) . 2_666 . 0.1(15) no
C(41) C(40) C(39) C(43) . 2_666 . -44(12) no
C(41) C(40) C(43) C(42) . 2_666 2_666 -77(15) no
C(41) C(42) C(39) C(43) . 2_666 . 165.1(28) no
C(42) C(39) C(39) C(42) 2_666 . 2_666 -180.0000 no
C(42) C(39) C(39) C(43) 2_666 . 2_666 -32(11) no
C(42) C(39) C(40) C(43) 2_666 . 2_666 -172.0(18) no
C(42) C(39) C(40) C(43) 2_666 2_666 . -8.2(22) no
C(42) C(41) C(39) C(43) . 2_666 . -12.8(26) no
C(42) C(41) C(40) C(43) . . 2_666 60(16) no
C(43) C(39) C(39) C(43) 2_666 . 2_666 180.0000 no
